data_7126344
loop_
_publ_author_name
'Chen, Bai-Ling'
'Zhang, Yuan'
'Lei, Ya-Ru'
'Wang, Hui-Ming'
'Chen, Zili'

_publ_section_title
;
 An allenylidene Au(i) catalyst derived from triazole units and its
 initial application.
;
_journal_issue 43
_journal_name_full 'Chemical communications (Cambridge, England)'
_journal_page_first 5787
_journal_page_last 5790
_journal_paper_doi 10.1039/d0cc00429d
_journal_volume 56
_journal_year 2020
_chemical_formula_moiety 'C28 H21 Au N3 P, C H2 Cl2'
_chemical_formula_sum 'C29 H23 Au Cl2 N3 P'
_chemical_formula_weight 712.34
_space_group_crystal_system monoclinic
_space_group_IT_number 14
_space_group_name_Hall '-P 2yn'
_space_group_name_H-M_alt 'P 1 21/n 1'
_atom_sites_solution_hydrogens geom
_atom_sites_solution_primary dual
_audit_creation_date 2019-04-15
_audit_creation_method
;
Olex2 1.2
(compiled 2018.05.29 svn.r3508 for OlexSys, GUI svn.r5506)
;
_audit_update_record
;
2019-04-15 deposited with the CCDC.	2020-04-06 downloaded from the CCDC.
;
_cell_angle_alpha 90
_cell_angle_beta 93.908(2)
_cell_angle_gamma 90
_cell_formula_units_Z 4
_cell_length_a 11.3683(6)
_cell_length_b 9.5614(5)
_cell_length_c 24.8060(14)
_cell_measurement_reflns_used 9966
_cell_measurement_temperature 150(2)
_cell_measurement_theta_max 27.532
_cell_measurement_theta_min 2.284
_cell_volume 2690.1(3)
_computing_cell_refinement 'SAINT V8.38A (?, 2016)'
_computing_data_reduction 'SAINT V8.38A (?, 2016)'
_computing_molecular_graphics 'Olex2 (Dolomanov et al., 2009)'
_computing_publication_material 'Olex2 (Dolomanov et al., 2009)'
_computing_structure_refinement 'XL (Sheldrick, 2008)'
_computing_structure_solution 'XT (Sheldrick, 2015)'
_diffrn_ambient_temperature 149.98
_diffrn_measured_fraction_theta_full 0.998
_diffrn_measured_fraction_theta_max 0.996
_diffrn_measurement_device_type 'Bruker APEX-II CCD'
_diffrn_measurement_method '\f and \w scans'
_diffrn_radiation_type MoK\a
_diffrn_radiation_wavelength 0.71073
_diffrn_reflns_av_R_equivalents 0.0419
_diffrn_reflns_av_unetI/netI 0.0366
_diffrn_reflns_Laue_measured_fraction_full 0.998
_diffrn_reflns_Laue_measured_fraction_max 0.996
_diffrn_reflns_limit_h_max 14
_diffrn_reflns_limit_h_min -14
_diffrn_reflns_limit_k_max 12
_diffrn_reflns_limit_k_min -11
_diffrn_reflns_limit_l_max 32
_diffrn_reflns_limit_l_min -32
_diffrn_reflns_number 27504
_diffrn_reflns_point_group_measured_fraction_full 0.998
_diffrn_reflns_point_group_measured_fraction_max 0.996
_diffrn_reflns_theta_full 25.242
_diffrn_reflns_theta_max 27.541
_diffrn_reflns_theta_min 2.692
_diffrn_standards_number 0
_exptl_absorpt_coefficient_mu 5.750
_exptl_absorpt_correction_T_max 0.7456
_exptl_absorpt_correction_T_min 0.4012
_exptl_absorpt_correction_type multi-scan
_exptl_absorpt_process_details
'SADABS-2016/2 (Bruker,2016/2) was used for absorption correction. wR2(int) was 0.1155 before and 0.0529 after correction. The Ratio of minimum to maximum transmission is 0.5381. The \l/2 correction factor is Not present.'
_exptl_crystal_colour 'clear light colourless'
_exptl_crystal_colour_lustre clear
_exptl_crystal_colour_modifier light
_exptl_crystal_colour_primary colourless
_exptl_crystal_density_diffrn 1.759
_exptl_crystal_description block
_exptl_crystal_F_000 1384
_exptl_crystal_size_max 0.22
_exptl_crystal_size_mid 0.18
_exptl_crystal_size_min 0.14
_refine_diff_density_max 0.684
_refine_diff_density_min -1.486
_refine_diff_density_rms 0.118
_refine_ls_extinction_method none
_refine_ls_goodness_of_fit_ref 1.027
_refine_ls_hydrogen_treatment constr
_refine_ls_matrix_type full
_refine_ls_number_parameters 344
_refine_ls_number_reflns 6188
_refine_ls_number_restraints 0
_refine_ls_restrained_S_all 1.027
_refine_ls_R_factor_all 0.0394
_refine_ls_R_factor_gt 0.0260
_refine_ls_shift/su_max 0.005
_refine_ls_shift/su_mean 0.000
_refine_ls_structure_factor_coef Fsqd
_refine_ls_weighting_details 'w=1/[\s^2^(Fo^2^)+(0.0288P)^2^+1.1354P] where P=(Fo^2^+2Fc^2^)/3'
_refine_ls_weighting_scheme calc
_refine_ls_wR_factor_gt 0.0568
_refine_ls_wR_factor_ref 0.0620
_reflns_Friedel_coverage 0.000
_reflns_number_gt 5065
_reflns_number_total 6188
_reflns_threshold_expression 'I > 2\s(I)'
_cod_data_source_file d0cc00429d2.cif
_cod_data_source_block mo_cbl2019032503_0m
_cod_depositor_comments 'Adding full bibliography for 7126343--7126346.cif.'
_cod_database_code 7126344
_shelx_shelxl_version_number 2016/6
_shelx_space_group_comment
;
The symmetry employed for this shelxl refinement is uniquely defined
by the following loop, which should always be used as a source of
symmetry information in preference to the above space-group names.
They are only intended as comments.
;
_shelx_estimated_absorpt_t_max 0.500
_shelx_estimated_absorpt_t_min 0.364
_olex2_refinement_description
;
1. Fixed Uiso
 At 1.2 times of:
  All C(H) groups, All C(H,H,H,H) groups
2. Others
 Sof(H0AC)=Sof(H0AD)=Sof(Cl0A)=Sof(Cl1A)=1-FVAR(1)
 Sof(Cl1)=Sof(Cl2)=Sof(H0AA)=Sof(H0AB)=FVAR(1)
3.a Secondary CH2 refined with riding coordinates:
 C0AA(H0AC,H0AD), C0AA(H0AA,H0AB)
3.b Aromatic/amide H refined with riding coordinates:
 C25(H25), C10(H10), C9(H9), C6(H6), C8(H8), C4(H4), C22(H22), C7(H7), C(H),
 C26(H26), C12(H12), C24(H24), C16(H16), C28(H28), C13(H13), C18(H18), C21(H21),
  C19(H19), C15(H15), C27(H27), C20(H20)
;
_olex2_submission_special_instructions 'No special instructions were received'

loop_
_space_group_symop_operation_xyz
'x, y, z'
'-x+1/2, y+1/2, -z+1/2'
'-x, -y, -z'
'x-1/2, -y-1/2, z-1/2'

loop_
_atom_site_label
_atom_site_type_symbol
_atom_site_fract_x
_atom_site_fract_y
_atom_site_fract_z
_atom_site_U_iso_or_equiv
_atom_site_adp_type
_atom_site_occupancy
_atom_site_site_symmetry_order
_atom_site_calc_flag
_atom_site_refinement_flags_posn
_atom_site_refinement_flags_adp
_atom_site_refinement_flags_occupancy
_atom_site_disorder_assembly
_atom_site_disorder_group
Au1 Au 0.65464(2) 0.51001(2) 0.64576(2) 0.01969(5) Uani 1 1 d . . . . .
P1 P 0.80859(7) 0.50061(7) 0.59169(4) 0.01848(17) Uani 1 1 d . . . . .
N1 N 0.1477(2) 0.5573(2) 0.77084(11) 0.0173(5) Uani 1 1 d . . . . .
C3 C 0.5144(3) 0.5237(3) 0.69009(14) 0.0218(7) Uani 1 1 d . . . . .
C2 C 0.4263(3) 0.5374(3) 0.71348(14) 0.0207(7) Uani 1 1 d . . . . .
C25 C 0.9598(3) 0.1223(3) 0.62437(15) 0.0294(8) Uani 1 1 d . . . . .
H25 H 1.001217 0.080325 0.654769 0.035 Uiso 1 1 calc R . . . .
N3 N 0.3150(2) 0.6604(3) 0.77985(12) 0.0241(6) Uani 1 1 d . . . . .
C10 C -0.0388(3) 0.6426(3) 0.80029(14) 0.0236(7) Uani 1 1 d . . . . .
H10 H -0.003278 0.730796 0.808322 0.028 Uiso 1 1 calc R . . . .
C9 C -0.1570(3) 0.6203(3) 0.80830(15) 0.0280(8) Uani 1 1 d . . . . .
H9 H -0.202818 0.693385 0.822158 0.034 Uiso 1 1 calc R . . . .
C5 C 0.0266(3) 0.5343(3) 0.78041(13) 0.0180(6) Uani 1 1 d . . . . .
C6 C -0.0223(3) 0.4041(3) 0.76940(14) 0.0226(7) Uani 1 1 d . . . . .
H6 H 0.024549 0.329843 0.757104 0.027 Uiso 1 1 calc R . . . .
C8 C -0.2085(3) 0.4916(3) 0.79612(17) 0.0314(8) Uani 1 1 d . . . . .
H8 H -0.289710 0.477216 0.801110 0.038 Uiso 1 1 calc R . . . .
C4 C 0.2143(3) 0.4934(3) 0.73547(14) 0.0193(7) Uani 1 1 d . . . . .
H4 H 0.191933 0.418663 0.711699 0.023 Uiso 1 1 calc R . . . .
C22 C 0.6668(3) 0.5101(3) 0.49701(16) 0.0301(8) Uani 1 1 d . . . . .
H22 H 0.622446 0.440406 0.513885 0.036 Uiso 1 1 calc R . . . .
C11 C 0.9344(3) 0.6020(3) 0.61734(13) 0.0188(6) Uani 1 1 d . . . . .
C1 C 0.3217(3) 0.5593(3) 0.74108(13) 0.0178(6) Uani 1 1 d . . . . .
N2 N 0.2093(2) 0.6596(3) 0.79772(12) 0.0239(6) Uani 1 1 d . . . . .
C7 C -0.1416(3) 0.3840(3) 0.77670(15) 0.0298(8) Uani 1 1 d . . . . .
H7 H -0.177177 0.296072 0.768316 0.036 Uiso 1 1 calc R . . . .
C C 1.1237(3) 0.7652(3) 0.65659(14) 0.0267(8) Uani 1 1 d . . . . .
H H 1.188240 0.821708 0.669652 0.032 Uiso 1 1 calc R . . . .
C26 C 0.9359(3) 0.0463(4) 0.57824(17) 0.0370(9) Uani 1 1 d . . . . .
H26 H 0.958737 -0.049176 0.576859 0.044 Uiso 1 1 calc R . . . .
C17 C 0.7670(3) 0.5658(3) 0.52422(13) 0.0216(7) Uani 1 1 d . . . . .
C12 C 0.9213(3) 0.6981(3) 0.65845(13) 0.0223(7) Uani 1 1 d . . . . .
H12 H 0.846983 0.708167 0.673356 0.027 Uiso 1 1 calc R . . . .
C24 C 0.9239(3) 0.2601(3) 0.62683(14) 0.0249(7) Uani 1 1 d . . . . .
H24 H 0.940553 0.311954 0.659116 0.030 Uiso 1 1 calc R . . . .
C16 C 1.0450(3) 0.5870(3) 0.59631(15) 0.0274(8) Uani 1 1 d . . . . .
H16 H 1.055606 0.520888 0.568465 0.033 Uiso 1 1 calc R . . . .
C23 C 0.8642(3) 0.3236(3) 0.58295(13) 0.0195(7) Uani 1 1 d . . . . .
C28 C 0.8421(4) 0.2473(4) 0.53611(15) 0.0378(9) Uani 1 1 d . . . . .
H28 H 0.802036 0.289232 0.505375 0.045 Uiso 1 1 calc R . . . .
C13 C 1.0160(3) 0.7797(3) 0.67796(14) 0.0261(8) Uani 1 1 d . . . . .
H13 H 1.006303 0.845365 0.706035 0.031 Uiso 1 1 calc R . . . .
C18 C 0.8285(3) 0.6713(3) 0.49981(15) 0.0270(8) Uani 1 1 d . . . . .
H18 H 0.896823 0.710818 0.518044 0.032 Uiso 1 1 calc R . . . .
C21 C 0.6315(3) 0.5553(4) 0.44577(16) 0.0355(9) Uani 1 1 d . . . . .
H21 H 0.564584 0.514182 0.426940 0.043 Uiso 1 1 calc R . . . .
C19 C 0.7901(3) 0.7188(4) 0.44887(15) 0.0327(9) Uani 1 1 d . . . . .
H19 H 0.831178 0.792391 0.432559 0.039 Uiso 1 1 calc R . . . .
C15 C 1.1386(3) 0.6684(3) 0.61609(15) 0.0296(8) Uani 1 1 d . . . . .
H15 H 1.213557 0.657964 0.601824 0.035 Uiso 1 1 calc R . . . .
C27 C 0.8789(4) 0.1081(4) 0.53408(17) 0.0479(11) Uani 1 1 d . . . . .
H27 H 0.864307 0.055912 0.501729 0.057 Uiso 1 1 calc R . . . .
C20 C 0.6923(3) 0.6597(4) 0.42170(16) 0.0373(9) Uani 1 1 d . . . . .
H20 H 0.667241 0.691046 0.386438 0.045 Uiso 1 1 calc R . . . .
Cl1 Cl 0.3501(2) 0.9316(3) 0.58735(9) 0.0579(7) Uani 0.709(8) 1 d . . P A 1
Cl2 Cl 0.5420(4) 0.8105(2) 0.53549(14) 0.0973(14) Uani 0.709(8) 1 d . . P A 1
C0AA C 0.4999(6) 0.9168(12) 0.5832(3) 0.159(4) Uani 1 1 d . . . . .
H0AC H 0.506593 0.874356 0.619678 0.191 Uiso 0.291(8) 1 calc R . P A 2
H0AD H 0.496328 1.019067 0.589081 0.191 Uiso 0.291(8) 1 calc R . P A 2
H0AA H 0.532295 1.010996 0.576838 0.191 Uiso 0.709(8) 1 calc R . P A 1
H0AB H 0.535086 0.883571 0.618491 0.191 Uiso 0.709(8) 1 calc R . P A 1
Cl0A Cl 0.6287(10) 0.8900(18) 0.5591(4) 0.163(7) Uani 0.291(8) 1 d . . P A 2
Cl1A Cl 0.3787(13) 0.8780(19) 0.5605(9) 0.227(9) Uani 0.291(8) 1 d . . P A 2

loop_
_atom_site_aniso_label
_atom_site_aniso_U_11
_atom_site_aniso_U_22
_atom_site_aniso_U_33
_atom_site_aniso_U_23
_atom_site_aniso_U_13
_atom_site_aniso_U_12
Au1 0.01816(7) 0.02306(7) 0.01849(8) -0.00015(5) 0.00601(5) -0.00028(5)
P1 0.0179(4) 0.0229(4) 0.0151(4) -0.0011(3) 0.0047(3) -0.0007(3)
N1 0.0180(13) 0.0176(12) 0.0167(14) 0.0012(10) 0.0037(11) 0.0008(10)
C3 0.0225(17) 0.0190(14) 0.0244(19) 0.0012(13) 0.0054(14) 0.0003(12)
C2 0.0216(16) 0.0190(14) 0.0216(18) 0.0028(13) 0.0010(14) 0.0001(12)
C25 0.0283(19) 0.0280(17) 0.031(2) 0.0057(15) -0.0031(16) -0.0012(14)
N3 0.0200(14) 0.0270(13) 0.0255(17) -0.0016(12) 0.0032(12) -0.0030(11)
C10 0.0244(17) 0.0198(15) 0.027(2) -0.0008(13) 0.0038(15) 0.0002(12)
C9 0.0216(17) 0.0301(17) 0.033(2) -0.0005(15) 0.0092(15) 0.0077(13)
C5 0.0145(15) 0.0232(14) 0.0166(17) 0.0044(13) 0.0020(12) 0.0001(12)
C6 0.0249(17) 0.0203(15) 0.0230(19) -0.0019(13) 0.0051(14) 0.0015(12)
C8 0.0165(16) 0.039(2) 0.039(2) 0.0021(16) 0.0049(16) -0.0009(13)
C4 0.0190(16) 0.0189(15) 0.0207(17) -0.0021(12) 0.0056(13) 0.0028(11)
C22 0.0296(19) 0.037(2) 0.024(2) 0.0033(15) 0.0044(15) -0.0033(14)
C11 0.0207(16) 0.0191(14) 0.0165(17) 0.0011(12) 0.0010(13) 0.0012(12)
C1 0.0190(15) 0.0157(13) 0.0189(17) 0.0030(12) 0.0033(13) 0.0029(11)
N2 0.0183(14) 0.0273(14) 0.0265(17) -0.0056(12) 0.0049(12) -0.0012(11)
C7 0.0232(18) 0.0304(17) 0.036(2) -0.0025(16) 0.0055(16) -0.0064(14)
C 0.0294(18) 0.0252(16) 0.024(2) 0.0006(14) -0.0066(15) -0.0018(13)
C26 0.045(2) 0.0256(17) 0.041(3) -0.0037(17) 0.0005(19) 0.0054(16)
C17 0.0211(16) 0.0254(16) 0.0186(18) 0.0005(13) 0.0045(13) 0.0055(13)
C12 0.0255(17) 0.0235(15) 0.0184(19) -0.0019(13) 0.0061(14) 0.0041(13)
C24 0.0268(18) 0.0274(16) 0.0201(19) -0.0009(14) 0.0001(14) -0.0022(13)
C16 0.0283(18) 0.0268(16) 0.028(2) -0.0086(14) 0.0075(15) 0.0018(13)
C23 0.0178(16) 0.0220(15) 0.0187(18) -0.0033(13) 0.0023(13) -0.0040(12)
C28 0.059(3) 0.0322(19) 0.021(2) -0.0038(16) -0.0087(18) 0.0089(17)
C13 0.039(2) 0.0214(15) 0.0178(19) -0.0038(13) -0.0009(15) 0.0006(14)
C18 0.0281(18) 0.0278(16) 0.026(2) 0.0004(14) 0.0067(15) 0.0032(14)
C21 0.0278(19) 0.051(2) 0.026(2) 0.0035(18) -0.0038(16) 0.0032(17)
C19 0.038(2) 0.0337(18) 0.027(2) 0.0118(16) 0.0133(17) 0.0079(15)
C15 0.0212(18) 0.0318(18) 0.036(2) -0.0021(16) 0.0036(16) -0.0006(13)
C27 0.077(3) 0.033(2) 0.032(2) -0.0136(18) -0.012(2) 0.013(2)
C20 0.040(2) 0.051(2) 0.021(2) 0.0092(17) 0.0024(17) 0.0162(18)
Cl1 0.0451(11) 0.0799(14) 0.0482(13) -0.0069(10) -0.0009(8) 0.0091(10)
Cl2 0.103(3) 0.0772(15) 0.117(3) -0.0211(14) 0.046(2) 0.0314(13)
C0AA 0.055(4) 0.324(11) 0.098(6) -0.124(8) 0.008(4) 0.004(6)
Cl0A 0.106(8) 0.295(17) 0.092(6) 0.025(8) 0.039(6) 0.109(11)
Cl1A 0.163(11) 0.223(14) 0.282(19) 0.072(14) -0.070(13) -0.140(11)

loop_
_atom_type_symbol
_atom_type_description
_atom_type_scat_dispersion_real
_atom_type_scat_dispersion_imag
_atom_type_scat_source
C C 0.0033 0.0016 'International Tables Vol C Tables 4.2.6.8 and 6.1.1.4'
H H 0.0000 0.0000 'International Tables Vol C Tables 4.2.6.8 and 6.1.1.4'
Au Au -2.0133 8.8022 'International Tables Vol C Tables 4.2.6.8 and 6.1.1.4'
Cl Cl 0.1484 0.1585 'International Tables Vol C Tables 4.2.6.8 and 6.1.1.4'
N N 0.0061 0.0033 'International Tables Vol C Tables 4.2.6.8 and 6.1.1.4'
P P 0.1023 0.0942 'International Tables Vol C Tables 4.2.6.8 and 6.1.1.4'

loop_
_geom_angle_atom_site_label_1
_geom_angle_atom_site_label_2
_geom_angle_atom_site_label_3
_geom_angle
_geom_angle_site_symmetry_1
_geom_angle_site_symmetry_3
_geom_angle_publ_flag
C3 Au1 P1 176.93(10) . . ?
C11 P1 Au1 113.14(11) . . ?
C11 P1 C17 106.86(14) . . ?
C11 P1 C23 105.49(13) . . ?
C17 P1 Au1 111.49(10) . . ?
C17 P1 C23 106.21(15) . . ?
C23 P1 Au1 113.13(10) . . ?
C4 N1 C5 129.1(3) . . ?
C4 N1 N2 110.8(2) . . ?
N2 N1 C5 120.1(2) . . ?
C2 C3 Au1 175.1(3) . . ?
C3 C2 C1 177.9(3) . . ?
C26 C25 H25 120.0 . . ?
C26 C25 C24 120.1(3) . . ?
C24 C25 H25 120.0 . . ?
N2 N3 C1 109.2(2) . . ?
C9 C10 H10 120.5 . . ?
C5 C10 H10 120.5 . . ?
C5 C10 C9 119.0(3) . . ?
C10 C9 H9 119.9 . . ?
C8 C9 C10 120.2(3) . . ?
C8 C9 H9 119.9 . . ?
C10 C5 N1 119.4(3) . . ?
C6 C5 N1 119.0(3) . . ?
C6 C5 C10 121.7(3) . . ?
C5 C6 H6 120.7 . . ?
C5 C6 C7 118.7(3) . . ?
C7 C6 H6 120.7 . . ?
C9 C8 H8 120.0 . . ?
C7 C8 C9 120.1(3) . . ?
C7 C8 H8 120.0 . . ?
N1 C4 H4 127.4 . . ?
N1 C4 C1 105.2(3) . . ?
C1 C4 H4 127.4 . . ?
C17 C22 H22 119.8 . . ?
C21 C22 H22 119.8 . . ?
C21 C22 C17 120.4(3) . . ?
C12 C11 P1 119.4(2) . . ?
C12 C11 C16 119.0(3) . . ?
C16 C11 P1 121.5(2) . . ?
N3 C1 C2 121.9(3) . . ?
N3 C1 C4 107.7(3) . . ?
C4 C1 C2 130.4(3) . . ?
N3 N2 N1 107.1(2) . . ?
C6 C7 H7 119.8 . . ?
C8 C7 C6 120.3(3) . . ?
C8 C7 H7 119.8 . . ?
C13 C H 119.9 . . ?
C13 C C15 120.2(3) . . ?
C15 C H 119.9 . . ?
C25 C26 H26 120.1 . . ?
C25 C26 C27 119.8(3) . . ?
C27 C26 H26 120.1 . . ?
C22 C17 P1 117.9(3) . . ?
C22 C17 C18 119.1(3) . . ?
C18 C17 P1 122.9(3) . . ?
C11 C12 H12 119.7 . . ?
C11 C12 C13 120.5(3) . . ?
C13 C12 H12 119.7 . . ?
C25 C24 H24 119.5 . . ?
C25 C24 C23 121.0(3) . . ?
C23 C24 H24 119.5 . . ?
C11 C16 H16 120.0 . . ?
C15 C16 C11 120.0(3) . . ?
C15 C16 H16 120.0 . . ?
C24 C23 P1 118.0(2) . . ?
C28 C23 P1 123.1(3) . . ?
C28 C23 C24 118.8(3) . . ?
C23 C28 H28 120.1 . . ?
C23 C28 C27 119.8(3) . . ?
C27 C28 H28 120.1 . . ?
C C13 C12 119.9(3) . . ?
C C13 H13 120.0 . . ?
C12 C13 H13 120.0 . . ?
C17 C18 H18 120.0 . . ?
C19 C18 C17 119.9(3) . . ?
C19 C18 H18 120.0 . . ?
C22 C21 H21 119.8 . . ?
C20 C21 C22 120.4(4) . . ?
C20 C21 H21 119.8 . . ?
C18 C19 H19 119.9 . . ?
C20 C19 C18 120.3(3) . . ?
C20 C19 H19 119.9 . . ?
C C15 H15 119.8 . . ?
C16 C15 C 120.4(3) . . ?
C16 C15 H15 119.8 . . ?
C26 C27 C28 120.6(4) . . ?
C26 C27 H27 119.7 . . ?
C28 C27 H27 119.7 . . ?
C21 C20 C19 119.9(4) . . ?
C21 C20 H20 120.1 . . ?
C19 C20 H20 120.1 . . ?
Cl1 C0AA H0AA 108.4 . . ?
Cl1 C0AA H0AB 108.4 . . ?
Cl2 C0AA Cl1 115.4(4) . . ?
Cl2 C0AA H0AA 108.4 . . ?
Cl2 C0AA H0AB 108.4 . . ?
H0AC C0AA H0AD 105.7 . . ?
H0AA C0AA H0AB 107.5 . . ?
Cl0A C0AA H0AC 104.7 . . ?
Cl0A C0AA H0AD 104.7 . . ?
Cl1A C0AA H0AC 104.7 . . ?
Cl1A C0AA H0AD 104.7 . . ?
Cl1A C0AA Cl0A 130.2(10) . . ?

loop_
_geom_bond_atom_site_label_1
_geom_bond_atom_site_label_2
_geom_bond_distance
_geom_bond_site_symmetry_2
_geom_bond_publ_flag
Au1 P1 2.2781(8) . ?
Au1 C3 2.002(3) . ?
P1 C11 1.807(3) . ?
P1 C17 1.818(3) . ?
P1 C23 1.824(3) . ?
N1 C5 1.429(4) . ?
N1 C4 1.345(4) . ?
N1 N2 1.352(3) . ?
C3 C2 1.198(5) . ?
C2 C1 1.427(4) . ?
C25 H25 0.9500 . ?
C25 C26 1.367(5) . ?
C25 C24 1.382(4) . ?
N3 C1 1.370(4) . ?
N3 N2 1.310(3) . ?
C10 H10 0.9500 . ?
C10 C9 1.389(4) . ?
C10 C5 1.385(4) . ?
C9 H9 0.9500 . ?
C9 C8 1.387(5) . ?
C5 C6 1.383(4) . ?
C6 H6 0.9500 . ?
C6 C7 1.394(4) . ?
C8 H8 0.9500 . ?
C8 C7 1.385(5) . ?
C4 H4 0.9500 . ?
C4 C1 1.372(4) . ?
C22 H22 0.9500 . ?
C22 C17 1.390(5) . ?
C22 C21 1.377(5) . ?
C11 C12 1.388(4) . ?
C11 C16 1.401(4) . ?
C7 H7 0.9500 . ?
C H 0.9500 . ?
C C13 1.374(5) . ?
C C15 1.384(5) . ?
C26 H26 0.9500 . ?
C26 C27 1.368(6) . ?
C17 C18 1.389(4) . ?
C12 H12 0.9500 . ?
C12 C13 1.390(4) . ?
C24 H24 0.9500 . ?
C24 C23 1.384(4) . ?
C16 H16 0.9500 . ?
C16 C15 1.381(5) . ?
C23 C28 1.381(5) . ?
C28 H28 0.9500 . ?
C28 C27 1.397(5) . ?
C13 H13 0.9500 . ?
C18 H18 0.9500 . ?
C18 C19 1.385(5) . ?
C21 H21 0.9500 . ?
C21 C20 1.373(5) . ?
C19 H19 0.9500 . ?
C19 C20 1.381(5) . ?
C15 H15 0.9500 . ?
C27 H27 0.9500 . ?
C20 H20 0.9500 . ?
Cl1 C0AA 1.718(7) . ?
Cl2 C0AA 1.655(7) . ?
C0AA H0AC 0.9900 . ?
C0AA H0AD 0.9900 . ?
C0AA H0AA 0.9900 . ?
C0AA H0AB 0.9900 . ?
C0AA Cl0A 1.639(9) . ?
C0AA Cl1A 1.499(11) . ?
